data_7104198
loop_
_publ_author_name
'Cornet, St\'ephanie M'
'H\"aller, L Jonas L'
'Sarsfield, Mark J'
'Collison, David'
'Helliwell, Madeleine'
'May, Iain'
'Kaltsoyannis, Nikolas'

_publ_section_title
;
 Neptunium(vi) chain and neptunium(vi/v) mixed valence cluster
 complexes.
;
_journal_issue 8
_journal_name_full 'Chemical communications (Cambridge, England)'
_journal_page_first 917
_journal_page_last 919
_journal_paper_doi 10.1039/b818973k
_journal_volume 34
_journal_year 2009
_chemical_formula_sum 'C28 H56 Cl4 Np3 O13'
_chemical_formula_weight 1453.53
_chemical_name_systematic
;
?
;
_space_group_IT_number 2
_symmetry_cell_setting triclinic
_symmetry_space_group_name_Hall '-P 1'
_symmetry_space_group_name_H-M 'P -1'
_atom_sites_solution_hydrogens geom
_atom_sites_solution_primary direct
_atom_sites_solution_secondary difmap
_audit_creation_method SHELXL-97
_cell_angle_alpha 61.578(4)
_cell_angle_beta 89.393(4)
_cell_angle_gamma 86.284(4)
_cell_formula_units_Z 2
_cell_length_a 12.384(3)
_cell_length_b 13.733(3)
_cell_length_c 13.829(3)
_cell_measurement_reflns_used 1990
_cell_measurement_temperature 100(2)
_cell_measurement_theta_max 25.63
_cell_measurement_theta_min 2.28
_cell_volume 2063.4(9)
_computing_cell_refinement 'Bruker SMART'
_computing_data_collection 'Bruker SMART'
_computing_data_reduction 'Bruker SAINT'
_computing_molecular_graphics 'Bruker SHELXTL'
_computing_publication_material 'Bruker SHELXTL'
_computing_structure_refinement 'SHELXL-97 (Sheldrick, 1997)'
_computing_structure_solution 'SHELXS-97 (Sheldrick, 1990)'
_diffrn_ambient_temperature 100(2)
_diffrn_measured_fraction_theta_full 0.985
_diffrn_measured_fraction_theta_max 0.985
_diffrn_measurement_device_type 'CCD area detector'
_diffrn_measurement_method 'phi and omega scans'
_diffrn_radiation_monochromator graphite
_diffrn_radiation_source 'fine-focus sealed tube'
_diffrn_radiation_type MoK\a
_diffrn_radiation_wavelength 0.71073
_diffrn_reflns_av_R_equivalents 0.0956
_diffrn_reflns_av_sigmaI/netI 0.1619
_diffrn_reflns_limit_h_max 14
_diffrn_reflns_limit_h_min -14
_diffrn_reflns_limit_k_max 16
_diffrn_reflns_limit_k_min -16
_diffrn_reflns_limit_l_max 16
_diffrn_reflns_limit_l_min -16
_diffrn_reflns_number 14379
_diffrn_reflns_theta_full 25.02
_diffrn_reflns_theta_max 25.02
_diffrn_reflns_theta_min 1.67
_exptl_absorpt_coefficient_mu 7.811
_exptl_absorpt_correction_T_max 1.000
_exptl_absorpt_correction_T_min 0.449
_exptl_absorpt_correction_type multi-scan
_exptl_absorpt_process_details SADABS
_exptl_crystal_colour Yellow
_exptl_crystal_density_diffrn 2.339
_exptl_crystal_density_method 'not measured'
_exptl_crystal_description prismatic
_exptl_crystal_F_000 1350
_exptl_crystal_size_max 0.10
_exptl_crystal_size_mid 0.10
_exptl_crystal_size_min 0.10
_refine_diff_density_max 2.361
_refine_diff_density_min -2.116
_refine_diff_density_rms 0.294
_refine_ls_extinction_method none
_refine_ls_goodness_of_fit_ref 0.974
_refine_ls_hydrogen_treatment constr
_refine_ls_matrix_type full
_refine_ls_number_parameters 433
_refine_ls_number_reflns 7189
_refine_ls_number_restraints 161
_refine_ls_restrained_S_all 0.965
_refine_ls_R_factor_all 0.1352
_refine_ls_R_factor_gt 0.0608
_refine_ls_shift/su_max 0.000
_refine_ls_shift/su_mean 0.000
_refine_ls_structure_factor_coef Fsqd
_refine_ls_weighting_details 'calc w=1/[\s^2^(Fo^2^)+(0.0490P)^2^+0.0000P] where P=(Fo^2^+2Fc^2^)/3'
_refine_ls_weighting_scheme calc
_refine_ls_wR_factor_gt 0.1135
_refine_ls_wR_factor_ref 0.1342
_reflns_number_gt 3971
_reflns_number_total 7189
_reflns_threshold_expression >2sigma(I)
_cod_data_source_file b818973k.txt
_cod_data_source_block g:\bim83\bim83a
_cod_depositor_comments
;
The following automatic conversions were performed:
'_symmetry_cell_setting' value 'Triclinic' changed to 'triclinic'
according to '/home/saulius/struct/CIF-dictionaries/cif_core.dic'
dictionary named 'cif_core.dic' version 2.4.1 from 2010-06-29.

Automatic conversion script
Id: cif_fix_enum 1527 2010-12-29 10:47:43Z saulius 
;
_cod_original_sg_symbol_H-M P-1
_cod_database_code 7104198

loop_
_symmetry_equiv_pos_as_xyz
'x, y, z'
'-x, -y, -z'

loop_
_atom_site_label
_atom_site_type_symbol
_atom_site_fract_x
_atom_site_fract_y
_atom_site_fract_z
_atom_site_U_iso_or_equiv
_atom_site_adp_type
_atom_site_occupancy
_atom_site_symmetry_multiplicity
_atom_site_calc_flag
_atom_site_refinement_flags
_atom_site_disorder_assembly
_atom_site_disorder_group
Np1 Np 0.75084(6) 0.00415(7) 0.74932(6) 0.0230(2) Uani 1 1 d . . .
Np2 Np 0.68799(6) 0.29321(6) 0.46122(6) 0.0241(2) Uani 1 1 d . . .
Np3 Np 0.76747(6) 0.29362(6) 0.76596(6) 0.0236(2) Uani 1 1 d . . .
Cl1 Cl 0.8103(4) -0.1433(5) 0.9520(4) 0.0386(13) Uani 1 1 d . . .
Cl2 Cl 0.7123(4) -0.1344(4) 0.6750(4) 0.0383(13) Uani 1 1 d . . .
Cl3 Cl 0.8531(4) 0.3569(4) 0.5532(4) 0.0320(12) Uani 1 1 d . . .
Cl4 Cl 0.5919(3) 0.3440(4) 0.6204(4) 0.0291(11) Uani 1 1 d . . .
O1 O 0.7054(9) 0.1420(10) 0.5739(9) 0.028(3) Uani 1 1 d . . .
O2 O 0.7770(9) 0.1460(9) 0.7905(9) 0.025(3) Uani 1 1 d . . .
O3 O 0.6134(8) 0.0042(9) 0.7914(8) 0.018(3) Uani 1 1 d . . .
O4 O 0.8867(9) 0.0086(10) 0.7069(9) 0.027(3) Uani 1 1 d . . .
O5 O 0.8610(10) 0.2496(12) 0.3885(10) 0.039(4) Uani 1 1 d . . .
O6 O 0.6406(9) 0.2197(10) 0.3351(10) 0.029(3) Uani 1 1 d . . .
O7 O 0.4912(9) 0.2810(10) 0.4580(9) 0.026(3) Uani 1 1 d . . .
O8 O 0.6726(10) 0.4328(10) 0.3485(11) 0.035(3) Uani 1 1 d . . .
O9 O 0.6024(10) 0.2551(11) 0.8837(10) 0.034(3) Uani 1 1 d . . .
O10 O 0.8290(9) 0.2107(10) 0.9618(10) 0.027(3) Uani 1 1 d . . .
O11 O 0.9643(9) 0.2949(10) 0.7764(9) 0.027(3) Uani 1 1 d . . .
O12 O 0.7632(9) 0.4284(11) 0.7496(10) 0.032(3) Uani 1 1 d . . .
O13 O 0.6832(15) 0.4811(17) 0.9995(18) 0.097(7) Uani 1 1 d . . .
C1 C 0.9300(15) 0.1422(17) 0.4357(16) 0.037(4) Uani 1 1 d U . .
H1A H 0.9472 0.1203 0.3799 0.045 Uiso 1 1 calc R . .
H1B H 0.8944 0.0831 0.4958 0.045 Uiso 1 1 calc R . .
C2 C 1.0317(15) 0.1713(16) 0.4763(15) 0.035(4) Uani 1 1 d U . .
H2A H 1.0945 0.1253 0.4760 0.042 Uiso 1 1 calc R . .
H2B H 1.0224 0.1611 0.5502 0.042 Uiso 1 1 calc R . .
C3 C 1.0443(14) 0.2954(16) 0.3931(15) 0.033(4) Uani 1 1 d U . .
H3A H 1.0514 0.3390 0.4306 0.040 Uiso 1 1 calc R . .
H3B H 1.1066 0.3038 0.3473 0.040 Uiso 1 1 calc R . .
C4 C 0.9385(13) 0.3289(15) 0.3250(15) 0.028(4) Uani 1 1 d U . .
H4A H 0.9117 0.4030 0.3094 0.034 Uiso 1 1 calc R . .
H4B H 0.9505 0.3285 0.2558 0.034 Uiso 1 1 calc R . .
C5 C 0.6709(17) 0.1124(17) 0.3521(16) 0.038(4) Uani 1 1 d U . .
H5A H 0.6612 0.0583 0.4283 0.046 Uiso 1 1 calc R . .
H5B H 0.7463 0.1072 0.3343 0.046 Uiso 1 1 calc R . .
C6 C 0.5966(17) 0.0910(17) 0.2752(15) 0.040(4) Uani 1 1 d U . .
H6A H 0.5326 0.0549 0.3126 0.048 Uiso 1 1 calc R . .
H6B H 0.6350 0.0461 0.2471 0.048 Uiso 1 1 calc R . .
C7 C 0.5672(16) 0.2113(16) 0.1814(15) 0.034(3) Uani 1 1 d U . .
H7A H 0.6223 0.2358 0.1259 0.041 Uiso 1 1 calc R . .
H7B H 0.4979 0.2164 0.1468 0.041 Uiso 1 1 calc R . .
C8 C 0.5630(15) 0.2772(17) 0.2426(14) 0.032(4) Uani 1 1 d U . .
H8A H 0.5826 0.3524 0.1950 0.038 Uiso 1 1 calc R . .
H8B H 0.4906 0.2803 0.2691 0.038 Uiso 1 1 calc R . .
C9 C 0.4134(15) 0.3796(18) 0.4211(18) 0.042(4) Uani 1 1 d U . .
H9A H 0.3812 0.4005 0.3497 0.051 Uiso 1 1 calc R . .
H9B H 0.4476 0.4426 0.4181 0.051 Uiso 1 1 calc R . .
C10 C 0.3306(16) 0.3365(17) 0.5113(18) 0.041(4) Uani 1 1 d U . .
H10A H 0.3543 0.3432 0.5744 0.050 Uiso 1 1 calc R . .
H10B H 0.2612 0.3779 0.4849 0.050 Uiso 1 1 calc R . .
C11 C 0.3222(15) 0.2196(17) 0.5408(18) 0.040(4) Uani 1 1 d U . .
H11A H 0.2754 0.2122 0.4892 0.048 Uiso 1 1 calc R . .
H11B H 0.2951 0.1779 0.6145 0.048 Uiso 1 1 calc R . .
C12 C 0.4389(14) 0.1814(17) 0.5341(17) 0.038(4) Uani 1 1 d U . .
H12A H 0.4745 0.1474 0.6060 0.046 Uiso 1 1 calc R . .
H12B H 0.4416 0.1278 0.5071 0.046 Uiso 1 1 calc R . .
C13 C 0.5515(16) 0.149(2) 0.9302(19) 0.050(5) Uani 1 1 d U . .
H13A H 0.5449 0.1172 1.0092 0.060 Uiso 1 1 calc R . .
H13B H 0.5924 0.0961 0.9137 0.060 Uiso 1 1 calc R . .
C14 C 0.4397(18) 0.182(2) 0.872(2) 0.068(5) Uani 1 1 d U . .
H14A H 0.4428 0.1875 0.7995 0.082 Uiso 1 1 calc R . .
H14B H 0.3868 0.1295 0.9152 0.082 Uiso 1 1 calc R . .
C15 C 0.4156(17) 0.293(2) 0.867(2) 0.067(5) Uani 1 1 d U . .
H15A H 0.3731 0.2846 0.9291 0.081 Uiso 1 1 calc R . .
H15B H 0.3742 0.3419 0.7999 0.081 Uiso 1 1 calc R . .
C16 C 0.5247(15) 0.343(2) 0.8675(18) 0.053(5) Uani 1 1 d U . .
H16A H 0.5351 0.4093 0.7983 0.064 Uiso 1 1 calc R . .
H16B H 0.5283 0.3614 0.9271 0.064 Uiso 1 1 calc R . .
C17 C 0.8961(17) 0.2698(17) 1.0023(16) 0.042(4) Uani 1 1 d U . .
H17A H 0.8621 0.3419 0.9853 0.050 Uiso 1 1 calc R . .
H17B H 0.9677 0.2792 0.9711 0.050 Uiso 1 1 calc R . .
C18 C 0.9016(17) 0.1915(17) 1.1266(17) 0.043(4) Uani 1 1 d U . .
H18A H 0.9701 0.1941 1.1584 0.051 Uiso 1 1 calc R . .
H18B H 0.8431 0.2103 1.1632 0.051 Uiso 1 1 calc R . .
C19 C 0.8905(17) 0.0820(17) 1.1351(17) 0.042(4) Uani 1 1 d U . .
H19A H 0.8650 0.0310 1.2071 0.051 Uiso 1 1 calc R . .
H19B H 0.9597 0.0519 1.1238 0.051 Uiso 1 1 calc R . .
C20 C 0.8112(17) 0.0989(18) 1.0484(17) 0.047(4) Uani 1 1 d U . .
H20A H 0.8251 0.0447 1.0229 0.056 Uiso 1 1 calc R . .
H20B H 0.7378 0.0943 1.0747 0.056 Uiso 1 1 calc R . .
C21 C 1.0240(13) 0.3941(15) 0.7303(16) 0.030(4) Uani 1 1 d U . .
H21A H 1.0067 0.4375 0.7676 0.036 Uiso 1 1 calc R . .
H21B H 1.0065 0.4396 0.6526 0.036 Uiso 1 1 calc R . .
C22 C 1.1403(14) 0.3551(15) 0.7471(17) 0.035(3) Uani 1 1 d U . .
H22A H 1.1666 0.3359 0.8202 0.042 Uiso 1 1 calc R . .
H22B H 1.1850 0.4094 0.6925 0.042 Uiso 1 1 calc R . .
C23 C 1.1344(14) 0.2536(15) 0.7314(18) 0.037(3) Uani 1 1 d U . .
H23A H 1.1273 0.2745 0.6541 0.045 Uiso 1 1 calc R . .
H23B H 1.1985 0.2035 0.7623 0.045 Uiso 1 1 calc R . .
C24 C 1.0372(14) 0.2018(15) 0.7910(17) 0.034(4) Uani 1 1 d U . .
H24A H 1.0058 0.1596 0.7600 0.041 Uiso 1 1 calc R . .
H24B H 1.0542 0.1530 0.8683 0.041 Uiso 1 1 calc R . .
C25 C 0.7601(16) 0.4731(19) 1.0797(17) 0.048(5) Uani 1 1 d U . .
H25A H 0.7271 0.5044 1.1236 0.057 Uiso 1 1 calc R . .
H25B H 0.7817 0.3957 1.1284 0.057 Uiso 1 1 calc R . .
C26 C 0.8524(16) 0.5308(19) 1.0275(16) 0.046(4) Uani 1 1 d U . .
H26A H 0.9155 0.4790 1.0462 0.056 Uiso 1 1 calc R . .
H26B H 0.8660 0.5843 1.0522 0.056 Uiso 1 1 calc R . .
C27 C 0.8327(17) 0.5873(19) 0.9094(17) 0.049(4) Uani 1 1 d U . .
H27A H 0.8752 0.5510 0.8750 0.058 Uiso 1 1 calc R . .
H27B H 0.8506 0.6641 0.8772 0.058 Uiso 1 1 calc R . .
C28 C 0.7159(18) 0.580(2) 0.8961(18) 0.060(5) Uani 1 1 d U . .
H28A H 0.7022 0.5706 0.8324 0.072 Uiso 1 1 calc R . .
H28B H 0.6755 0.6471 0.8868 0.072 Uiso 1 1 calc R . .

loop_
_atom_site_aniso_label
_atom_site_aniso_U_11
_atom_site_aniso_U_22
_atom_site_aniso_U_33
_atom_site_aniso_U_23
_atom_site_aniso_U_13
_atom_site_aniso_U_12
Np1 0.0188(4) 0.0263(5) 0.0253(4) -0.0133(4) -0.0029(3) -0.0019(3)
Np2 0.0214(4) 0.0259(5) 0.0256(4) -0.0125(4) -0.0043(3) -0.0024(3)
Np3 0.0191(4) 0.0272(5) 0.0275(4) -0.0154(4) -0.0038(3) -0.0018(3)
Cl1 0.036(3) 0.045(3) 0.028(3) -0.011(3) -0.008(2) -0.003(3)
Cl2 0.046(3) 0.031(3) 0.041(3) -0.021(3) 0.001(2) -0.005(2)
Cl3 0.027(3) 0.042(3) 0.034(3) -0.023(3) -0.001(2) -0.010(2)
Cl4 0.023(2) 0.036(3) 0.034(3) -0.022(2) -0.008(2) 0.002(2)
O1 0.029(7) 0.020(7) 0.028(7) -0.006(6) -0.012(6) -0.006(6)
O2 0.025(7) 0.018(7) 0.029(8) -0.010(6) -0.001(6) 0.005(6)
O3 0.016(6) 0.015(7) 0.018(6) -0.004(6) -0.002(5) -0.008(5)
O4 0.028(7) 0.024(8) 0.032(8) -0.017(7) -0.006(6) 0.008(6)
O5 0.033(8) 0.059(10) 0.017(7) -0.008(7) -0.009(6) -0.024(7)
O6 0.027(7) 0.032(8) 0.037(8) -0.022(7) 0.004(6) -0.011(6)
O7 0.033(7) 0.022(7) 0.023(7) -0.010(6) 0.001(6) -0.008(6)
O8 0.031(7) 0.020(8) 0.050(9) -0.014(7) -0.016(6) 0.007(6)
O9 0.032(8) 0.034(9) 0.031(8) -0.013(7) 0.004(6) -0.001(7)
O10 0.028(7) 0.026(8) 0.028(7) -0.012(7) 0.001(6) -0.007(6)
O11 0.030(7) 0.024(8) 0.021(7) -0.005(6) 0.004(6) -0.011(6)
O12 0.015(6) 0.052(9) 0.033(8) -0.023(7) -0.010(6) 0.005(6)
O13 0.081(14) 0.091(16) 0.118(18) -0.045(15) 0.009(13) -0.025(12)
C1 0.037(9) 0.036(9) 0.034(9) -0.012(8) 0.001(7) -0.005(7)
C2 0.033(8) 0.037(8) 0.032(8) -0.015(6) 0.001(6) 0.000(6)
C3 0.029(7) 0.036(7) 0.034(8) -0.016(6) -0.005(6) 0.000(6)
C4 0.024(8) 0.028(8) 0.036(9) -0.018(7) -0.002(6) -0.005(7)
C5 0.051(10) 0.042(9) 0.023(8) -0.017(7) 0.006(6) -0.005(8)
C6 0.049(8) 0.041(7) 0.028(7) -0.015(6) 0.000(6) -0.003(7)
C7 0.042(8) 0.035(8) 0.030(7) -0.019(6) 0.002(6) -0.008(7)
C8 0.036(9) 0.044(8) 0.023(8) -0.020(7) -0.003(7) -0.007(8)
C9 0.028(9) 0.045(9) 0.065(10) -0.037(8) 0.007(7) 0.011(7)
C10 0.031(7) 0.048(8) 0.066(9) -0.046(8) 0.009(6) 0.003(6)
C11 0.031(7) 0.048(8) 0.063(9) -0.043(8) 0.004(7) 0.004(6)
C12 0.030(8) 0.046(9) 0.059(10) -0.041(9) 0.000(8) 0.005(7)
C13 0.043(9) 0.064(11) 0.053(10) -0.035(9) 0.018(8) -0.007(8)
C14 0.041(8) 0.080(10) 0.061(10) -0.016(9) 0.016(7) -0.010(8)
C15 0.035(8) 0.074(10) 0.060(10) -0.005(9) 0.017(8) -0.004(7)
C16 0.030(9) 0.069(11) 0.042(10) -0.012(9) 0.017(8) 0.005(8)
C17 0.056(10) 0.041(8) 0.042(8) -0.030(7) -0.019(8) -0.003(8)
C18 0.048(8) 0.043(8) 0.043(8) -0.026(7) -0.013(7) 0.000(7)
C19 0.048(8) 0.044(8) 0.042(8) -0.026(7) -0.015(7) 0.002(7)
C20 0.053(10) 0.047(10) 0.046(9) -0.027(8) -0.019(7) 0.003(8)
C21 0.023(7) 0.018(8) 0.046(9) -0.011(7) -0.002(7) -0.003(6)
C22 0.022(6) 0.021(7) 0.052(9) -0.008(6) 0.000(7) -0.004(6)
C23 0.023(7) 0.018(7) 0.060(9) -0.009(6) 0.011(6) -0.005(5)
C24 0.023(8) 0.014(8) 0.054(10) -0.008(8) 0.012(7) -0.001(6)
C25 0.038(9) 0.054(11) 0.034(8) -0.007(8) -0.011(7) -0.007(8)
C26 0.043(8) 0.053(10) 0.036(7) -0.015(8) -0.006(6) -0.012(7)
C27 0.050(8) 0.051(10) 0.036(7) -0.013(8) -0.001(7) -0.006(8)
C28 0.055(9) 0.065(11) 0.041(9) -0.010(9) -0.017(7) -0.005(9)

loop_
_atom_type_symbol
_atom_type_description
_atom_type_scat_dispersion_real
_atom_type_scat_dispersion_imag
_atom_type_scat_source
C C 0.0033 0.0016 'International Tables Vol C Tables 4.2.6.8 and 6.1.1.4'
H H 0.0000 0.0000 'International Tables Vol C Tables 4.2.6.8 and 6.1.1.4'
O O 0.0106 0.0060 'International Tables Vol C Tables 4.2.6.8 and 6.1.1.4'
Cl Cl 0.1484 0.1585 'International Tables Vol C Tables 4.2.6.8 and 6.1.1.4'
Np Np -11.4937 4.1493 'International Tables Vol C Tables 4.2.6.8 and 6.1.1.4'

loop_
_geom_angle_atom_site_label_1
_geom_angle_atom_site_label_2
_geom_angle_atom_site_label_3
_geom_angle
_geom_angle_site_symmetry_1
_geom_angle_site_symmetry_3
_geom_angle_publ_flag
O4 Np1 O3 178.1(5) . . ?
O4 Np1 O1 87.8(5) . . ?
O3 Np1 O1 91.3(4) . . ?
O4 Np1 O2 89.7(5) . . ?
O3 Np1 O2 88.6(4) . . ?
O1 Np1 O2 86.3(4) . . ?
O4 Np1 Cl2 90.5(4) . . ?
O3 Np1 Cl2 91.1(3) . . ?
O1 Np1 Cl2 85.6(3) . . ?
O2 Np1 Cl2 171.9(3) . . ?
O4 Np1 Cl1 90.7(4) . . ?
O3 Np1 Cl1 90.1(3) . . ?
O1 Np1 Cl1 176.0(3) . . ?
O2 Np1 Cl1 89.9(3) . . ?
Cl2 Np1 Cl1 98.13(16) . . ?
O8 Np2 O1 176.4(6) . . ?
O8 Np2 O7 89.5(5) . . ?
O1 Np2 O7 90.5(4) . . ?
O8 Np2 O6 89.9(5) . . ?
O1 Np2 O6 86.6(4) . . ?
O7 Np2 O6 70.4(4) . . ?
O8 Np2 O5 92.8(5) . . ?
O1 Np2 O5 84.9(5) . . ?
O7 Np2 O5 142.3(4) . . ?
O6 Np2 O5 72.0(4) . . ?
O8 Np2 Cl3 89.7(4) . . ?
O1 Np2 Cl3 92.5(3) . . ?
O7 Np2 Cl3 142.8(3) . . ?
O6 Np2 Cl3 146.8(3) . . ?
O5 Np2 Cl3 74.9(3) . . ?
O8 Np2 Cl4 95.8(4) . . ?
O1 Np2 Cl4 87.7(4) . . ?
O7 Np2 Cl4 70.4(3) . . ?
O6 Np2 Cl4 140.3(3) . . ?
O5 Np2 Cl4 146.3(3) . . ?
Cl3 Np2 Cl4 72.70(13) . . ?
O12 Np3 O2 176.8(5) . . ?
O12 Np3 O11 86.2(5) . . ?
O2 Np3 O11 91.8(4) . . ?
O12 Np3 O10 92.1(5) . . ?
O2 Np3 O10 84.9(4) . . ?
O11 Np3 O10 70.2(4) . . ?
O12 Np3 O9 89.8(5) . . ?
O2 Np3 O9 90.2(5) . . ?
O11 Np3 O9 141.5(4) . . ?
O10 Np3 O9 71.7(4) . . ?
O12 Np3 Cl4 93.0(4) . . ?
O2 Np3 Cl4 90.1(3) . . ?
O11 Np3 Cl4 143.4(3) . . ?
O10 Np3 Cl4 146.3(3) . . ?
O9 Np3 Cl4 75.0(3) . . ?
O12 Np3 Cl3 93.9(4) . . ?
O2 Np3 Cl3 87.8(4) . . ?
O11 Np3 Cl3 71.0(3) . . ?
O10 Np3 Cl3 140.2(3) . . ?
O9 Np3 Cl3 147.5(3) . . ?
Cl4 Np3 Cl3 72.60(13) . . ?
Np2 Cl3 Np3 99.94(14) . . ?
Np3 Cl4 Np2 100.79(14) . . ?
Np2 O1 Np1 153.5(6) . . ?
Np3 O2 Np1 155.6(6) . . ?
C4 O5 C1 101.6(13) . . ?
C4 O5 Np2 125.4(11) . . ?
C1 O5 Np2 128.3(11) . . ?
C5 O6 C8 111.0(13) . . ?
C5 O6 Np2 124.8(10) . . ?
C8 O6 Np2 123.6(10) . . ?
C12 O7 C9 109.8(13) . . ?
C12 O7 Np2 122.1(10) . . ?
C9 O7 Np2 122.6(10) . . ?
C16 O9 C13 110.7(15) . . ?
C16 O9 Np3 120.3(11) . . ?
C13 O9 Np3 122.8(11) . . ?
C20 O10 C17 111.4(13) . . ?
C20 O10 Np3 126.1(10) . . ?
C17 O10 Np3 122.4(10) . . ?
C24 O11 C21 108.6(12) . . ?
C24 O11 Np3 123.0(10) . . ?
C21 O11 Np3 124.8(10) . . ?
C25 O13 C28 103.1(17) . . ?
O5 C1 C2 102.5(14) . . ?
O5 C1 H1A 111.3 . . ?
C2 C1 H1A 111.3 . . ?
O5 C1 H1B 111.3 . . ?
C2 C1 H1B 111.3 . . ?
H1A C1 H1B 109.2 . . ?
C1 C2 C3 104.5(15) . . ?
C1 C2 H2A 110.9 . . ?
C3 C2 H2A 110.9 . . ?
C1 C2 H2B 110.9 . . ?
C3 C2 H2B 110.9 . . ?
H2A C2 H2B 108.9 . . ?
C4 C3 C2 102.6(14) . . ?
C4 C3 H3A 111.2 . . ?
C2 C3 H3A 111.2 . . ?
C4 C3 H3B 111.2 . . ?
C2 C3 H3B 111.2 . . ?
H3A C3 H3B 109.2 . . ?
O5 C4 C3 107.7(15) . . ?
O5 C4 H4A 110.2 . . ?
C3 C4 H4A 110.2 . . ?
O5 C4 H4B 110.2 . . ?
C3 C4 H4B 110.2 . . ?
H4A C4 H4B 108.5 . . ?
O6 C5 C6 106.7(16) . . ?
O6 C5 H5A 110.4 . . ?
C6 C5 H5A 110.4 . . ?
O6 C5 H5B 110.4 . . ?
C6 C5 H5B 110.4 . . ?
H5A C5 H5B 108.6 . . ?
C5 C6 C7 101.8(16) . . ?
C5 C6 H6A 111.4 . . ?
C7 C6 H6A 111.4 . . ?
C5 C6 H6B 111.4 . . ?
C7 C6 H6B 111.4 . . ?
H6A C6 H6B 109.3 . . ?
C8 C7 C6 102.2(15) . . ?
C8 C7 H7A 111.3 . . ?
C6 C7 H7A 111.3 . . ?
C8 C7 H7B 111.3 . . ?
C6 C7 H7B 111.3 . . ?
H7A C7 H7B 109.2 . . ?
O6 C8 C7 106.2(15) . . ?
O6 C8 H8A 110.5 . . ?
C7 C8 H8A 110.5 . . ?
O6 C8 H8B 110.5 . . ?
C7 C8 H8B 110.5 . . ?
H8A C8 H8B 108.7 . . ?
O7 C9 C10 101.2(16) . . ?
O7 C9 H9A 111.5 . . ?
C10 C9 H9A 111.5 . . ?
O7 C9 H9B 111.5 . . ?
C10 C9 H9B 111.5 . . ?
H9A C9 H9B 109.4 . . ?
C11 C10 C9 105.7(16) . . ?
C11 C10 H10A 110.6 . . ?
C9 C10 H10A 110.6 . . ?
C11 C10 H10B 110.6 . . ?
C9 C10 H10B 110.6 . . ?
H10A C10 H10B 108.7 . . ?
C10 C11 C12 102.5(16) . . ?
C10 C11 H11A 111.3 . . ?
C12 C11 H11A 111.3 . . ?
C10 C11 H11B 111.3 . . ?
C12 C11 H11B 111.3 . . ?
H11A C11 H11B 109.2 . . ?
O7 C12 C11 105.9(16) . . ?
O7 C12 H12A 110.6 . . ?
C11 C12 H12A 110.6 . . ?
O7 C12 H12B 110.6 . . ?
C11 C12 H12B 110.6 . . ?
H12A C12 H12B 108.7 . . ?
O9 C13 C14 102.9(18) . . ?
O9 C13 H13A 111.2 . . ?
C14 C13 H13A 111.2 . . ?
O9 C13 H13B 111.2 . . ?
C14 C13 H13B 111.2 . . ?
H13A C13 H13B 109.1 . . ?
C15 C14 C13 100(2) . . ?
C15 C14 H14A 111.7 . . ?
C13 C14 H14A 111.7 . . ?
C15 C14 H14B 111.7 . . ?
C13 C14 H14B 111.7 . . ?
H14A C14 H14B 109.4 . . ?
C14 C15 C16 108.8(18) . . ?
C14 C15 H15A 109.9 . . ?
C16 C15 H15A 109.9 . . ?
C14 C15 H15B 109.9 . . ?
C16 C15 H15B 109.9 . . ?
H15A C15 H15B 108.3 . . ?
O9 C16 C15 102.2(18) . . ?
O9 C16 H16A 111.3 . . ?
C15 C16 H16A 111.3 . . ?
O9 C16 H16B 111.3 . . ?
C15 C16 H16B 111.3 . . ?
H16A C16 H16B 109.2 . . ?
O10 C17 C18 102.4(15) . . ?
O10 C17 H17A 111.3 . . ?
C18 C17 H17A 111.3 . . ?
O10 C17 H17B 111.3 . . ?
C18 C17 H17B 111.3 . . ?
H17A C17 H17B 109.2 . . ?
C19 C18 C17 103.3(16) . . ?
C19 C18 H18A 111.1 . . ?
C17 C18 H18A 111.1 . . ?
C19 C18 H18B 111.1 . . ?
C17 C18 H18B 111.1 . . ?
H18A C18 H18B 109.1 . . ?
C18 C19 C20 106.3(17) . . ?
C18 C19 H19A 110.5 . . ?
C20 C19 H19A 110.5 . . ?
C18 C19 H19B 110.5 . . ?
C20 C19 H19B 110.5 . . ?
H19A C19 H19B 108.7 . . ?
O10 C20 C19 102.9(16) . . ?
O10 C20 H20A 111.2 . . ?
C19 C20 H20A 111.2 . . ?
O10 C20 H20B 111.2 . . ?
C19 C20 H20B 111.2 . . ?
H20A C20 H20B 109.1 . . ?
O11 C21 C22 106.0(14) . . ?
O11 C21 H21A 110.5 . . ?
C22 C21 H21A 110.5 . . ?
O11 C21 H21B 110.5 . . ?
C22 C21 H21B 110.5 . . ?
H21A C21 H21B 108.7 . . ?
C21 C22 C23 99.3(15) . . ?
C21 C22 H22A 111.9 . . ?
C23 C22 H22A 111.9 . . ?
C21 C22 H22B 111.9 . . ?
C23 C22 H22B 111.9 . . ?
H22A C22 H22B 109.6 . . ?
C24 C23 C22 104.0(16) . . ?
C24 C23 H23A 110.9 . . ?
C22 C23 H23A 110.9 . . ?
C24 C23 H23B 110.9 . . ?
C22 C23 H23B 110.9 . . ?
H23A C23 H23B 109.0 . . ?
O11 C24 C23 104.1(14) . . ?
O11 C24 H24A 110.9 . . ?
C23 C24 H24A 110.9 . . ?
O11 C24 H24B 110.9 . . ?
C23 C24 H24B 110.9 . . ?
H24A C24 H24B 109.0 . . ?
C26 C25 O13 110.3(18) . . ?
C26 C25 H25A 109.6 . . ?
O13 C25 H25A 109.6 . . ?
C26 C25 H25B 109.6 . . ?
O13 C25 H25B 109.6 . . ?
H25A C25 H25B 108.1 . . ?
C25 C26 C27 108.7(18) . . ?
C25 C26 H26A 110.0 . . ?
C27 C26 H26A 110.0 . . ?
C25 C26 H26B 110.0 . . ?
C27 C26 H26B 110.0 . . ?
H26A C26 H26B 108.3 . . ?
C26 C27 C28 104.6(18) . . ?
C26 C27 H27A 110.8 . . ?
C28 C27 H27A 110.8 . . ?
C26 C27 H27B 110.8 . . ?
C28 C27 H27B 110.8 . . ?
H27A C27 H27B 108.9 . . ?
C27 C28 O13 106.1(17) . . ?
C27 C28 H28A 110.5 . . ?
O13 C28 H28A 110.5 . . ?
C27 C28 H28B 110.5 . . ?
O13 C28 H28B 110.5 . . ?
H28A C28 H28B 108.7 . . ?

loop_
_geom_bond_atom_site_label_1
_geom_bond_atom_site_label_2
_geom_bond_distance
_geom_bond_site_symmetry_2
_geom_bond_publ_flag
Np1 O4 1.771(12) . ?
Np1 O3 1.793(10) . ?
Np1 O1 2.303(11) . ?
Np1 O2 2.317(11) . ?
Np1 Cl2 2.626(5) . ?
Np1 Cl1 2.636(5) . ?
Np2 O8 1.805(12) . ?
Np2 O1 1.912(11) . ?
Np2 O7 2.456(11) . ?
Np2 O6 2.486(11) . ?
Np2 O5 2.514(14) . ?
Np2 Cl3 2.813(4) . ?
Np2 Cl4 2.836(5) . ?
Np3 O12 1.751(13) . ?
Np3 O2 1.885(11) . ?
Np3 O11 2.445(11) . ?
Np3 O10 2.491(11) . ?
Np3 O9 2.522(12) . ?
Np3 Cl4 2.798(4) . ?
Np3 Cl3 2.856(5) . ?
O5 C4 1.44(2) . ?
O5 C1 1.50(2) . ?
O6 C5 1.40(2) . ?
O6 C8 1.47(2) . ?
O7 C12 1.46(2) . ?
O7 C9 1.49(2) . ?
O9 C16 1.43(2) . ?
O9 C13 1.47(2) . ?
O10 C20 1.46(2) . ?
O10 C17 1.48(2) . ?
O11 C24 1.449(19) . ?
O11 C21 1.45(2) . ?
O13 C25 1.43(2) . ?
O13 C28 1.50(3) . ?
C1 C2 1.53(2) . ?
C1 H1A 0.9700 . ?
C1 H1B 0.9700 . ?
C2 C3 1.55(3) . ?
C2 H2A 0.9700 . ?
C2 H2B 0.9700 . ?
C3 C4 1.53(2) . ?
C3 H3A 0.9700 . ?
C3 H3B 0.9700 . ?
C4 H4A 0.9700 . ?
C4 H4B 0.9700 . ?
C5 C6 1.56(2) . ?
C5 H5A 0.9700 . ?
C5 H5B 0.9700 . ?
C6 C7 1.56(3) . ?
C6 H6A 0.9700 . ?
C6 H6B 0.9700 . ?
C7 C8 1.50(2) . ?
C7 H7A 0.9700 . ?
C7 H7B 0.9700 . ?
C8 H8A 0.9700 . ?
C8 H8B 0.9700 . ?
C9 C10 1.52(3) . ?
C9 H9A 0.9700 . ?
C9 H9B 0.9700 . ?
C10 C11 1.47(3) . ?
C10 H10A 0.9700 . ?
C10 H10B 0.9700 . ?
C11 C12 1.52(2) . ?
C11 H11A 0.9700 . ?
C11 H11B 0.9700 . ?
C12 H12A 0.9700 . ?
C12 H12B 0.9700 . ?
C13 C14 1.54(3) . ?
C13 H13A 0.9700 . ?
C13 H13B 0.9700 . ?
C14 C15 1.50(3) . ?
C14 H14A 0.9700 . ?
C14 H14B 0.9700 . ?
C15 C16 1.56(3) . ?
C15 H15A 0.9700 . ?
C15 H15B 0.9700 . ?
C16 H16A 0.9700 . ?
C16 H16B 0.9700 . ?
C17 C18 1.53(3) . ?
C17 H17A 0.9700 . ?
C17 H17B 0.9700 . ?
C18 C19 1.47(3) . ?
C18 H18A 0.9700 . ?
C18 H18B 0.9700 . ?
C19 C20 1.48(2) . ?
C19 H19A 0.9700 . ?
C19 H19B 0.9700 . ?
C20 H20A 0.9700 . ?
C20 H20B 0.9700 . ?
C21 C22 1.48(2) . ?
C21 H21A 0.9700 . ?
C21 H21B 0.9700 . ?
C22 C23 1.51(3) . ?
C22 H22A 0.9700 . ?
C22 H22B 0.9700 . ?
C23 C24 1.47(2) . ?
C23 H23A 0.9700 . ?
C23 H23B 0.9700 . ?
C24 H24A 0.9700 . ?
C24 H24B 0.9700 . ?
C25 C26 1.42(3) . ?
C25 H25A 0.9700 . ?
C25 H25B 0.9700 . ?
C26 C27 1.45(3) . ?
C26 H26A 0.9700 . ?
C26 H26B 0.9700 . ?
C27 C28 1.48(3) . ?
C27 H27A 0.9700 . ?
C27 H27B 0.9700 . ?
C28 H28A 0.9700 . ?
C28 H28B 0.9700 . ?

loop_
_geom_torsion_atom_site_label_1
_geom_torsion_atom_site_label_2
_geom_torsion_atom_site_label_3
_geom_torsion_atom_site_label_4
_geom_torsion
_geom_torsion_site_symmetry_1
_geom_torsion_site_symmetry_2
_geom_torsion_site_symmetry_3
_geom_torsion_site_symmetry_4
_geom_torsion_publ_flag
O8 Np2 Cl3 Np3 123.9(4) . . . . ?
O1 Np2 Cl3 Np3 -59.0(4) . . . . ?
O7 Np2 Cl3 Np3 35.1(5) . . . . ?
O6 Np2 Cl3 Np3 -146.6(5) . . . . ?
O5 Np2 Cl3 Np3 -143.1(3) . . . . ?
Cl4 Np2 Cl3 Np3 27.78(14) . . . . ?
O12 Np3 Cl3 Np2 -120.1(4) . . . . ?
O2 Np3 Cl3 Np2 62.6(3) . . . . ?
O11 Np3 Cl3 Np2 155.3(3) . . . . ?
O10 Np3 Cl3 Np2 141.8(4) . . . . ?
O9 Np3 Cl3 Np2 -24.2(6) . . . . ?
Cl4 Np3 Cl3 Np2 -28.20(14) . . . . ?
O12 Np3 Cl4 Np2 121.2(4) . . . . ?
O2 Np3 Cl4 Np2 -59.6(4) . . . . ?
O11 Np3 Cl4 Np2 33.6(5) . . . . ?
O10 Np3 Cl4 Np2 -140.4(5) . . . . ?
O9 Np3 Cl4 Np2 -149.7(3) . . . . ?
Cl3 Np3 Cl4 Np2 28.04(14) . . . . ?
O8 Np2 Cl4 Np3 -116.4(4) . . . . ?
O1 Np2 Cl4 Np3 64.8(3) . . . . ?
O7 Np2 Cl4 Np3 156.2(3) . . . . ?
O6 Np2 Cl4 Np3 146.7(5) . . . . ?
O5 Np2 Cl4 Np3 -12.4(6) . . . . ?
Cl3 Np2 Cl4 Np3 -28.50(14) . . . . ?
O8 Np2 O1 Np1 155(7) . . . . ?
O7 Np2 O1 Np1 -114.4(14) . . . . ?
O6 Np2 O1 Np1 175.3(14) . . . . ?
O5 Np2 O1 Np1 103.1(14) . . . . ?
Cl3 Np2 O1 Np1 28.5(14) . . . . ?
Cl4 Np2 O1 Np1 -44.1(14) . . . . ?
O4 Np1 O1 Np2 -84.9(14) . . . . ?
O3 Np1 O1 Np2 93.5(14) . . . . ?
O2 Np1 O1 Np2 4.9(14) . . . . ?
Cl2 Np1 O1 Np2 -175.5(14) . . . . ?
Cl1 Np1 O1 Np2 -17(6) . . . . ?
O12 Np3 O2 Np1 -173(9) . . . . ?
O11 Np3 O2 Np1 -121.0(15) . . . . ?
O10 Np3 O2 Np1 169.1(15) . . . . ?
O9 Np3 O2 Np1 97.4(15) . . . . ?
Cl4 Np3 O2 Np1 22.4(14) . . . . ?
Cl3 Np3 O2 Np1 -50.1(14) . . . . ?
O4 Np1 O2 Np3 100.6(15) . . . . ?
O3 Np1 O2 Np3 -78.6(15) . . . . ?
O1 Np1 O2 Np3 12.8(15) . . . . ?
Cl2 Np1 O2 Np3 10(4) . . . . ?
Cl1 Np1 O2 Np3 -168.7(15) . . . . ?
O8 Np2 O5 C4 30.5(12) . . . . ?
O1 Np2 O5 C4 -152.4(12) . . . . ?
O7 Np2 O5 C4 123.4(11) . . . . ?
O6 Np2 O5 C4 119.5(12) . . . . ?
Cl3 Np2 O5 C4 -58.5(11) . . . . ?
Cl4 Np2 O5 C4 -74.4(13) . . . . ?
O8 Np2 O5 C1 -178.5(12) . . . . ?
O1 Np2 O5 C1 -1.4(12) . . . . ?
O7 Np2 O5 C1 -85.6(13) . . . . ?
O6 Np2 O5 C1 -89.5(12) . . . . ?
Cl3 Np2 O5 C1 92.5(12) . . . . ?
Cl4 Np2 O5 C1 76.6(14) . . . . ?
O8 Np2 O6 C5 156.1(14) . . . . ?
O1 Np2 O6 C5 -22.7(13) . . . . ?
O7 Np2 O6 C5 -114.4(14) . . . . ?
O5 Np2 O6 C5 63.1(13) . . . . ?
Cl3 Np2 O6 C5 66.6(15) . . . . ?
Cl4 Np2 O6 C5 -104.9(13) . . . . ?
O8 Np2 O6 C8 -34.1(13) . . . . ?
O1 Np2 O6 C8 147.1(13) . . . . ?
O7 Np2 O6 C8 55.4(12) . . . . ?
O5 Np2 O6 C8 -127.1(13) . . . . ?
Cl3 Np2 O6 C8 -123.5(11) . . . . ?
Cl4 Np2 O6 C8 64.9(14) . . . . ?
O8 Np2 O7 C12 179.9(12) . . . . ?
O1 Np2 O7 C12 3.6(12) . . . . ?
O6 Np2 O7 C12 89.8(12) . . . . ?
O5 Np2 O7 C12 85.9(13) . . . . ?
Cl3 Np2 O7 C12 -91.1(12) . . . . ?
Cl4 Np2 O7 C12 -83.7(11) . . . . ?
O8 Np2 O7 C9 -29.0(13) . . . . ?
O1 Np2 O7 C9 154.6(13) . . . . ?
O6 Np2 O7 C9 -119.1(13) . . . . ?
O5 Np2 O7 C9 -123.0(12) . . . . ?
Cl3 Np2 O7 C9 59.9(14) . . . . ?
Cl4 Np2 O7 C9 67.3(12) . . . . ?
O12 Np3 O9 C16 28.6(14) . . . . ?
O2 Np3 O9 C16 -154.5(14) . . . . ?
O11 Np3 O9 C16 112.3(14) . . . . ?
O10 Np3 O9 C16 120.9(14) . . . . ?
Cl4 Np3 O9 C16 -64.5(13) . . . . ?
Cl3 Np3 O9 C16 -68.4(15) . . . . ?
O12 Np3 O9 C13 178.4(14) . . . . ?
O2 Np3 O9 C13 -4.8(14) . . . . ?
O11 Np3 O9 C13 -97.9(14) . . . . ?
O10 Np3 O9 C13 -89.3(14) . . . . ?
Cl4 Np3 O9 C13 85.2(13) . . . . ?
Cl3 Np3 O9 C13 81.3(15) . . . . ?
O12 Np3 O10 C20 153.4(14) . . . . ?
O2 Np3 O10 C20 -27.6(14) . . . . ?
O11 Np3 O10 C20 -121.4(15) . . . . ?
O9 Np3 O10 C20 64.2(14) . . . . ?
Cl4 Np3 O10 C20 54.8(16) . . . . ?
Cl3 Np3 O10 C20 -107.9(14) . . . . ?
O12 Np3 O10 C17 -30.6(13) . . . . ?
O2 Np3 O10 C17 148.4(13) . . . . ?
O11 Np3 O10 C17 54.5(13) . . . . ?
O9 Np3 O10 C17 -119.8(13) . . . . ?
Cl4 Np3 O10 C17 -129.3(12) . . . . ?
Cl3 Np3 O10 C17 68.1(14) . . . . ?
O12 Np3 O11 C24 -179.7(13) . . . . ?
O2 Np3 O11 C24 2.8(13) . . . . ?
O10 Np3 O11 C24 86.6(13) . . . . ?
O9 Np3 O11 C24 95.3(13) . . . . ?
Cl4 Np3 O11 C24 -89.8(13) . . . . ?
Cl3 Np3 O11 C24 -84.2(12) . . . . ?
O12 Np3 O11 C21 -23.8(13) . . . . ?
O2 Np3 O11 C21 158.8(13) . . . . ?
O10 Np3 O11 C21 -117.4(13) . . . . ?
O9 Np3 O11 C21 -108.7(13) . . . . ?
Cl4 Np3 O11 C21 66.2(14) . . . . ?
Cl3 Np3 O11 C21 71.7(12) . . . . ?
C4 O5 C1 C2 45.8(16) . . . . ?
Np2 O5 C1 C2 -110.4(13) . . . . ?
O5 C1 C2 C3 -33.2(18) . . . . ?
C1 C2 C3 C4 8.8(19) . . . . ?
C1 O5 C4 C3 -41.3(17) . . . . ?
Np2 O5 C4 C3 115.8(13) . . . . ?
C2 C3 C4 O5 20.1(19) . . . . ?
C8 O6 C5 C6 -8(2) . . . . ?
Np2 O6 C5 C6 163.1(11) . . . . ?
O6 C5 C6 C7 26(2) . . . . ?
C5 C6 C7 C8 -33.9(19) . . . . ?
C5 O6 C8 C7 -15(2) . . . . ?
Np2 O6 C8 C7 174.1(11) . . . . ?
C6 C7 C8 O6 30.5(19) . . . . ?
C12 O7 C9 C10 20.2(19) . . . . ?
Np2 O7 C9 C10 -134.0(12) . . . . ?
O7 C9 C10 C11 -36(2) . . . . ?
C9 C10 C11 C12 38(2) . . . . ?
C9 O7 C12 C11 2.4(19) . . . . ?
Np2 O7 C12 C11 156.7(11) . . . . ?
C10 C11 C12 O7 -25(2) . . . . ?
C16 O9 C13 C14 37(2) . . . . ?
Np3 O9 C13 C14 -115.2(15) . . . . ?
O9 C13 C14 C15 -37(2) . . . . ?
C13 C14 C15 C16 26(2) . . . . ?
C13 O9 C16 C15 -20(2) . . . . ?
Np3 O9 C16 C15 133.1(14) . . . . ?
C14 C15 C16 O9 -5(2) . . . . ?
C20 O10 C17 C18 -9(2) . . . . ?
Np3 O10 C17 C18 174.1(11) . . . . ?
O10 C17 C18 C19 28(2) . . . . ?
C17 C18 C19 C20 -38(2) . . . . ?
C17 O10 C20 C19 -13(2) . . . . ?
Np3 O10 C20 C19 163.3(11) . . . . ?
C18 C19 C20 O10 32(2) . . . . ?
C24 O11 C21 C22 -16(2) . . . . ?
Np3 O11 C21 C22 -174.9(11) . . . . ?
O11 C21 C22 C23 35.1(19) . . . . ?
C21 C22 C23 C24 -42(2) . . . . ?
C21 O11 C24 C23 -11(2) . . . . ?
Np3 O11 C24 C23 148.2(12) . . . . ?
C22 C23 C24 O11 34(2) . . . . ?
C28 O13 C25 C26 -20(3) . . . . ?
O13 C25 C26 C27 5(3) . . . . ?
C25 C26 C27 C28 12(3) . . . . ?
C26 C27 C28 O13 -24(3) . . . . ?
C25 O13 C28 C27 27(3) . . . . ?
